data_8101243
loop_
_publ_author_name
'Blachnik, Roger'
'Reuter, Hans'
'Wiest, Thomas'
'Eickmeier, Henning'

_publ_section_title
;
Crystal structure of 1,2-vinylenbis(triphenylphosphonium) tetrabromoplumbate
(II), [Ph~3~P--CH=CH--PPh~3~][PbBr~4~]
;
_journal_issue 2
_journal_name_full 'Zeitschrift f\"ur Kristallographie - New Crystal Structures'
_journal_page_first 247
_journal_page_last 248
_journal_volume 215
_journal_year 2000
_chemical_formula_structural '[Ph3 P-C H=C H-P Ph3][Pb Br4]'
_chemical_formula_sum 'C38 H32 Br4 P2 Pb'
_chemical_formula_weight 1077.41
_chemical_name_common 1,2-Vinylen-bis(triphenylphosphonium)tetrabrom
_space_group_IT_number 15
_symmetry_cell_setting monoclinic
_symmetry_space_group_name_Hall '-C 2yc'
_symmetry_space_group_name_H-M 'C 1 2/c 1'
_cell_angle_alpha 90.00
_cell_angle_beta 99.97(3)
_cell_angle_gamma 90.00
_cell_formula_units_Z 4
_cell_length_a 10.913(2)
_cell_length_b 17.618(4)
_cell_length_c 19.848(4)
_cell_measurement_temperature 293(2)
_cell_volume 3758.5(13)
_diffrn_ambient_temperature 293(2)
_exptl_crystal_density_diffrn 1.904
_cod_depositor_comments
;
The following automatic conversions were performed:
'_symmetry_cell_setting' value 'Monoclinic' changed to 'monoclinic'
according to '/home/saulius/struct/CIF-dictionaries/cif_core.dic'
dictionary named 'cif_core.dic' version 2.4.1 from 2010-06-29.

Automatic conversion script
Id: cif_fix_enum 1527 2010-12-29 10:47:43Z saulius 
;
_cod_original_sg_symbol_H-M 'C 2/c'
_cod_database_code 8101243

loop_
_symmetry_equiv_pos_as_xyz
'x, y, z'
'-x, y, -z+1/2'
'x+1/2, y+1/2, z'
'-x+1/2, y+1/2, -z+1/2'
'-x, -y, -z'
'x, -y, z-1/2'
'-x+1/2, -y+1/2, -z'
'x+1/2, -y+1/2, z-1/2'

loop_
_atom_site_label
_atom_site_type_symbol
_atom_site_fract_x
_atom_site_fract_y
_atom_site_fract_z
_atom_site_U_iso_or_equiv
_atom_site_adp_type
_atom_site_occupancy
_atom_site_symmetry_multiplicity
_atom_site_calc_flag
_atom_site_refinement_flags
_atom_site_disorder_assembly
_atom_site_disorder_group
Pb1 Pb 0.0000 0.08888(3) 0.2500 0.0581(2) Uani 1 4 d S . .
Br1 Br -0.07202(12) -0.02069(8) 0.33039(6) 0.0680(4) Uani 1 8 d . . .
Br2 Br 0.25519(11) 0.11984(9) 0.32813(7) 0.0794(4) Uani 1 8 d . . .
P1 P 0.0799(2) 0.75328(13) 0.36068(11) 0.0366(5) Uani 1 8 d . . .
C1 C -0.0217(8) 0.7575(5) 0.2786(4) 0.042(2) Uani 1 8 d . . .
H1 H -0.1073 0.7597 0.2771 0.063 Uiso 1 8 calc R . .
C10 C 0.0132(8) 0.8073(5) 0.4216(4) 0.037(2) Uani 1 8 d . . .
C11 C -0.1075(10) 0.7940(6) 0.4296(6) 0.058(3) Uani 1 8 d . . .
H11 H -0.1543 0.7573 0.4029 0.070 Uiso 1 8 calc R . .
C12 C -0.1604(10) 0.8349(6) 0.4772(6) 0.060(3) Uani 1 8 d . . .
H12 H -0.2429 0.8271 0.4816 0.072 Uiso 1 8 calc R . .
C13 C -0.0874(12) 0.8878(6) 0.5182(6) 0.061(3) Uani 1 8 d . . .
H13 H -0.1210 0.9146 0.5511 0.073 Uiso 1 8 calc R . .
C14 C 0.0298(11) 0.9003(6) 0.5109(5) 0.059(3) Uani 1 8 d . . .
H14 H 0.0765 0.9361 0.5387 0.070 Uiso 1 8 calc R . .
C15 C 0.0844(10) 0.8615(5) 0.4629(4) 0.047(2) Uani 1 8 d . . .
H15 H 0.1662 0.8712 0.4581 0.057 Uiso 1 8 calc R . .
C30 C 0.2308(8) 0.7881(5) 0.3512(4) 0.038(2) Uani 1 8 d . . .
C31 C 0.3356(8) 0.7432(5) 0.3659(5) 0.045(2) Uani 1 8 d . . .
H31 H 0.3294 0.6939 0.3817 0.054 Uiso 1 8 calc R . .
C32 C 0.4487(9) 0.7715(6) 0.3572(6) 0.058(3) Uani 1 8 d . . .
H32 H 0.5194 0.7412 0.3661 0.070 Uiso 1 8 calc R . .
C33 C 0.4573(11) 0.8457(7) 0.3350(6) 0.065(3) Uani 1 8 d . . .
H33 H 0.5346 0.8648 0.3299 0.078 Uiso 1 8 calc R . .
C34 C 0.3549(12) 0.8915(6) 0.3204(6) 0.067(3) Uani 1 8 d . . .
H34 H 0.3626 0.9409 0.3052 0.081 Uiso 1 8 calc R . .
C35 C 0.2392(10) 0.8636(6) 0.3287(5) 0.051(2) Uani 1 8 d . . .
H35 H 0.1688 0.8941 0.3195 0.061 Uiso 1 8 calc R . .
C20 C 0.0929(8) 0.6562(5) 0.3879(5) 0.043(2) Uani 1 8 d . . .
C21 C 0.0885(10) 0.6398(6) 0.4558(5) 0.055(3) Uani 1 8 d . . .
H21 H 0.0743 0.6775 0.4862 0.066 Uiso 1 8 calc R . .
C22 C 0.1063(10) 0.5637(6) 0.4767(6) 0.063(3) Uani 1 8 d . . .
H22 H 0.1033 0.5503 0.5217 0.075 Uiso 1 8 calc R . .
C23 C 0.1282(10) 0.5090(6) 0.4306(8) 0.075(4) Uani 1 8 d . . .
H23 H 0.1394 0.4588 0.4449 0.090 Uiso 1 8 calc R . .
C24 C 0.1338(10) 0.5271(6) 0.3647(7) 0.062(3) Uani 1 8 d . . .
H24 H 0.1492 0.4895 0.3344 0.074 Uiso 1 8 calc R . .
C25 C 0.1166(9) 0.6013(5) 0.3429(5) 0.050(2) Uani 1 8 d . . .
H25 H 0.1210 0.6140 0.2979 0.060 Uiso 1 8 calc R . .

loop_
_atom_site_aniso_label
_atom_site_aniso_U_11
_atom_site_aniso_U_22
_atom_site_aniso_U_33
_atom_site_aniso_U_23
_atom_site_aniso_U_13
_atom_site_aniso_U_12
Pb1 0.0596(4) 0.0425(3) 0.0671(4) 0.000 -0.0033(3) 0.000
Br1 0.0736(8) 0.0871(8) 0.0455(6) 0.0096(5) 0.0167(5) 0.0149(6)
Br2 0.0567(7) 0.1154(10) 0.0685(8) -0.0283(7) 0.0173(6) -0.0328(7)
P1 0.0400(12) 0.0426(12) 0.0262(11) 0.0005(9) 0.0029(9) -0.0014(10)
C1 0.033(5) 0.056(5) 0.037(5) -0.005(4) 0.006(4) -0.003(4)
C10 0.052(5) 0.035(4) 0.022(4) -0.001(3) 0.001(4) 0.010(4)
C11 0.057(7) 0.055(6) 0.067(7) 0.003(5) 0.021(6) 0.000(5)
C12 0.054(6) 0.049(6) 0.085(8) -0.003(6) 0.034(6) 0.006(5)
C13 0.087(8) 0.050(6) 0.053(6) 0.004(5) 0.034(6) 0.023(6)
C14 0.086(8) 0.053(6) 0.036(5) -0.012(5) 0.006(5) 0.020(6)
C15 0.054(6) 0.054(6) 0.031(5) 0.002(4) -0.002(4) -0.003(5)
C30 0.046(5) 0.042(5) 0.025(4) -0.003(4) 0.005(4) -0.001(4)
C31 0.044(5) 0.046(5) 0.049(5) 0.004(4) 0.014(4) -0.001(4)
C32 0.037(5) 0.061(6) 0.074(7) -0.006(6) 0.004(5) -0.008(5)
C33 0.063(7) 0.080(8) 0.057(7) -0.001(6) 0.024(5) -0.020(6)
C34 0.082(8) 0.050(6) 0.075(8) 0.024(5) 0.026(6) -0.012(6)
C35 0.050(6) 0.051(6) 0.054(6) 0.006(5) 0.015(5) -0.004(5)
C20 0.040(5) 0.042(5) 0.046(6) -0.003(4) 0.004(4) -0.011(4)
C21 0.060(6) 0.053(6) 0.050(6) -0.008(5) 0.006(5) -0.012(5)
C22 0.055(6) 0.057(7) 0.071(7) 0.036(6) -0.005(5) -0.015(5)
C23 0.051(7) 0.038(6) 0.136(13) 0.010(7) 0.018(7) 0.006(5)
C24 0.053(6) 0.048(6) 0.089(9) -0.007(6) 0.022(6) -0.011(5)
C25 0.048(5) 0.045(6) 0.060(6) -0.003(5) 0.016(4) 0.006(4)

loop_
_geom_bond_atom_site_label_1
_geom_bond_atom_site_label_2
_geom_bond_distance
_geom_bond_site_symmetry_2
_geom_bond_publ_flag
Pb1 Br1 2.7064(14) 2 ?
Pb1 Br1 2.7064(14) . ?
Pb1 Br2 2.9937(15) . ?
Pb1 Br2 2.9937(15) 2 ?
P1 C10 1.790(9) . ?
P1 C20 1.791(9) . ?
P1 C30 1.797(9) . ?
P1 C1 1.807(9) . ?
C1 C1 1.304(18) 2 ?
C10 C11 1.374(14) . ?
C10 C15 1.401(13) . ?
C11 C12 1.391(15) . ?
C12 C13 1.393(16) . ?
C13 C14 1.331(16) . ?
C14 C15 1.389(14) . ?
C30 C31 1.379(13) . ?
C30 C35 1.412(13) . ?
C31 C32 1.371(14) . ?
C32 C33 1.387(16) . ?
C33 C34 1.368(16) . ?
C34 C35 1.390(15) . ?
C20 C25 1.372(13) . ?
C20 C21 1.387(14) . ?
C21 C22 1.407(15) . ?
C22 C23 1.378(17) . ?
C23 C24 1.357(18) . ?
C24 C25 1.380(15) . ?
